data_4510052
loop_
_publ_author_name
'Sovago, Ioana'
'Gutmann, Matthias J'
'Hill, J Grant'
'Senn, Hans Martin'
'Thomas, Lynne H'
'Wilson, Chick C'
'Farrugia, Louis J'

_publ_section_title
;
 Experimental Electron Density and Neutron Diffraction Studies on the
 Polymorphs of Sulfathiazole.
;
_journal_issue 3
_journal_name_full 'Crystal growth &amp; design'
_journal_page_first 1227
_journal_page_last 1239
_journal_paper_doi 10.1021/cg401757z
_journal_volume 14
_journal_year 2014
_chemical_compound_source 'as described'
_chemical_formula_moiety 'C9 H9 N3 O2 S2'
_chemical_formula_sum 'C9 H9 N3 O2 S2'
_chemical_formula_weight 255.31
_space_group_crystal_system monoclinic
_space_group_IT_number 14
_space_group_name_Hall '-P 2yn'
_space_group_name_H-M_alt 'P 1 21/n 1'
_symmetry_space_group_name_Hall '-P 2yn'
_symmetry_space_group_name_H-M 'P 1 21/n 1'
_atom_sites_solution_hydrogens geom
_atom_sites_solution_primary direct
_atom_sites_solution_secondary direct
_cell_angle_alpha 90
_cell_angle_beta 91.6430(10)
_cell_angle_gamma 90
_cell_formula_units_Z 4
_cell_length_a 10.7891(2)
_cell_length_b 8.48360(10)
_cell_length_c 11.3978(2)
_cell_measurement_reflns_used 11135
_cell_measurement_temperature 100(2)
_cell_measurement_theta_max 50.59
_cell_measurement_theta_min 2
_cell_measurement_wavelength 0.71073
_cell_volume 1042.82(3)
_computing_cell_refinement 'HKL Scalepack (Otwinowski & Minor 1997)'
_computing_data_collection 'Collect (Bruker AXS BV, 1997-2004)'
_computing_data_reduction 'HKL Denzo and Scalepack (Otwinowski & Minor 1997)'
_computing_molecular_graphics 'ORTEP-3 for Windows (Farrugia, 2012)'
_computing_publication_material 'WinGX publication routines (Farrugia, 2012)'
_computing_structure_refinement 'SHELXL-2013 (Sheldrick, 2013)'
_computing_structure_solution 'SIR-92 (Altomare et al., 1994)'
_diffrn_ambient_temperature 100(2)
_diffrn_detector 'CCD plate'
_diffrn_measured_fraction_theta_full 0.999
_diffrn_measured_fraction_theta_max 0.99
_diffrn_measurement_device '95mm CCD camera on \k-goniostat'
_diffrn_measurement_device_type KappaCCD
_diffrn_measurement_method 'CCD rotation images, thick slices'
_diffrn_orient_matrix_type 'by Bruker AXS Collect from scalepack cell'
_diffrn_orient_matrix_UB_11 -0.090831
_diffrn_orient_matrix_UB_12 0.014963
_diffrn_orient_matrix_UB_13 0.011217
_diffrn_orient_matrix_UB_21 0.014567
_diffrn_orient_matrix_UB_22 -0.000103
_diffrn_orient_matrix_UB_23 0.087042
_diffrn_orient_matrix_UB_31 0.011637
_diffrn_orient_matrix_UB_32 0.116921
_diffrn_orient_matrix_UB_33 -0.001359
_diffrn_radiation_monochromator graphite
_diffrn_radiation_probe x-ray
_diffrn_radiation_type MoK\a
_diffrn_radiation_wavelength 0.71073
_diffrn_reflns_av_R_equivalents 0.032
_diffrn_reflns_limit_h_max 23
_diffrn_reflns_limit_h_min -23
_diffrn_reflns_limit_k_max 18
_diffrn_reflns_limit_k_min -18
_diffrn_reflns_limit_l_max 24
_diffrn_reflns_limit_l_min -24
_diffrn_reflns_number 309882
_diffrn_reflns_reduction_process
;
        Scaled and merged with Sortav
        R.H. Blessing, (1987) Cryst. Rev. 1, 3-58
        R.H. Blessing, (1989) J. Appl. Cryst. 22, 396-397
;
_diffrn_reflns_theta_full 25.242
_diffrn_reflns_theta_max 50.588
_diffrn_reflns_theta_min 2.563
_diffrn_source 'Enraf Nonius FR590'
_exptl_absorpt_coefficient_mu 0.497
_exptl_absorpt_correction_T_max 0.75
_exptl_absorpt_correction_T_min 0.57
_exptl_absorpt_correction_type gaussian
_exptl_absorpt_process_details
;
        P. Coppens, L. Leiserowitz, D Rabinovich, Acta Cryst.
        (1965), 18, 1035-1038
;
_exptl_crystal_colour colourless
_exptl_crystal_density_diffrn 1.626
_exptl_crystal_density_method 'not measured'
_exptl_crystal_description prism
_exptl_crystal_F_000 528
_exptl_crystal_size_max 0.67
_exptl_crystal_size_mid 0.21
_exptl_crystal_size_min 0.16
_refine_diff_density_max 0.219
_refine_diff_density_min -0.199
_refine_diff_density_rms 0.036
_refine_ls_extinction_coef 0.389(17)
_refine_ls_extinction_expression
;
        Becker, P.J. & Coppens, P. (1974) Acta Cryst., A30, 129-153.
;
_refine_ls_extinction_method 'Becker-Coppens type 1 Lorentzian isotropic'
_refine_ls_goodness_of_fit_ref 1.103
_refine_ls_matrix_type full
_refine_ls_number_parameters 494
_refine_ls_number_reflns 10172
_refine_ls_number_restraints 0
_refine_ls_R_factor_all 0.0191
_refine_ls_R_factor_gt 0.0141
_refine_ls_shift/su_max 0
_refine_ls_structure_factor_coef F
_refine_ls_weighting_details
;
        calc w1 = 1/[s^2^(Fo)]
;
_refine_ls_weighting_scheme calc
_refine_ls_wR_factor_ref 0.0172
_reflns_number_gt 9967
_reflns_number_total 11135
_reflns_threshold_expression 'I > 2\s(I)'
_cod_data_source_file cg401757z_si_002.cif
_cod_data_source_block form_IV_xd
_cod_depositor_comments
;Adding full bibliography for
 ./tmp-cod-update-bibliographies-29779/cifs/4510052.cif.
;
_cod_database_code 4510052

loop_
_space_group_symop_operation_xyz
'x, y, z'
'-x+1/2, y+1/2, -z+1/2'
'-x, -y, -z'
'x-1/2, -y-1/2, z-1/2'

loop_
_atom_local_axes_atom_label
_atom_local_axes_atom0
_atom_local_axes_ax1
_atom_local_axes_atom1
_atom_local_axes_atom2
_atom_local_axes_ax2
S(11) C(111) X S(11) N(10) Y
S(12) C(11) X S(12) C(13) Y
O(11) S(11) Z O(11) N(10) Y
O(12) S(11) Z O(12) N(10) Y
N(10) C(11) X N(10) S(11) Y
N(11) C(114) Z N(11) C(113) Y
N(15) C(14) X N(15) C(11) Y
C(11) N(15) X C(11) S(12) Y
C(13) S(12) X C(13) C(14) Y
C(14) C(13) X C(14) N(15) Y
C(111) C(116) X C(111) C(112) Y
C(112) C(111) X C(112) C(113) Y
C(113) C(112) X C(113) C(114) Y
C(114) C(113) X C(114) C(115) Y
C(115) C(114) X C(115) C(116) Y
C(116) C(115) X C(116) C(111) Y
H(11A) N(11) Z H(11A) H(11B) Y
H(11B) N(11) Z H(11B) H(11A) Y
H(13) C(13) Z H(13) C(14) Y
H(14) C(14) Z H(14) N(15) Y
H(15) N(15) Z H(15) C(11) Y
H(112) C(112) Z H(112) C(111) Y
H(113) C(113) Z H(113) C(112) Y
H(115) C(115) Z H(115) C(114) Y
H(116) C(116) Z H(116) C(115) Y

loop_
_atom_rho_multipole_atom_label
_atom_rho_multipole_coeff_Pv
_atom_rho_multipole_coeff_P00
_atom_rho_multipole_coeff_P11
_atom_rho_multipole_coeff_P1-1
_atom_rho_multipole_coeff_P10
_atom_rho_multipole_coeff_P20
_atom_rho_multipole_coeff_P21
_atom_rho_multipole_coeff_P2-1
_atom_rho_multipole_coeff_P22
_atom_rho_multipole_coeff_P2-2
_atom_rho_multipole_coeff_P30
_atom_rho_multipole_coeff_P31
_atom_rho_multipole_coeff_P3-1
_atom_rho_multipole_coeff_P32
_atom_rho_multipole_coeff_P3-2
_atom_rho_multipole_coeff_P33
_atom_rho_multipole_coeff_P3-3
_atom_rho_multipole_coeff_P40
_atom_rho_multipole_coeff_P41
_atom_rho_multipole_coeff_P4-1
_atom_rho_multipole_coeff_P42
_atom_rho_multipole_coeff_P4-2
_atom_rho_multipole_coeff_P43
_atom_rho_multipole_coeff_P4-3
_atom_rho_multipole_coeff_P44
_atom_rho_multipole_coeff_P4-4
_atom_rho_multipole_kappa
_atom_rho_multipole_kappa_prime0
_atom_rho_multipole_kappa_prime1
_atom_rho_multipole_kappa_prime2
_atom_rho_multipole_kappa_prime3
_atom_rho_multipole_kappa_prime4
S(11) 6.42(3) 0 -0.020(8) -0.027(9) -0.012(8) 0.133(12) -0.018(10) -0.018(9) -0.007(11) 0.038(9) 0.119(12) -0.406(11) -0.561(12) 0.078(10) 0.006(10) 0.353(11) -0.170(10) 0.19(2) -0.029(17) 0.017(16) -0.046(17) 0.242(15) -0.059(16) 0.027(14) 0.185(16) 0.121(14) 0.963633 1.051367 1.051367 1.051367 1.051367 1.051367
S(12) 6.23(3) 0 -0.040(9) 0.008(10) 0.015(11) 0.048(14) 0.015(13) -0.001(11) 0.016(12) 0.092(10) 0.020(11) -0.094(11) -0.098(12) -0.002(11) -0.014(11) 0.145(11) -0.124(11) 0.05(2) 0.016(18) -0.011(16) -0.007(18) -0.018(15) -0.020(16) 0.009(16) 0.122(15) -0.032(16) 0.9883 1.048981 1.048981 1.048981 1.048981 1.048981
O(11) 6.113(12) 0 0.008(6) 0.004(6) -0.069(6) -0.035(6) -0.006(6) -0.016(6) 0.012(6) -0.017(6) 0.007(5) -0.011(5) 0.002(5) -0.009(5) 0.013(5) 0.009(5) 0.009(5) 0 0 0 0 0 0 0 0 0 0.991938 1.045044 1.045044 1.045044 1.045044 1.045044
O(12) 6.074(13) 0 0.021(7) -0.012(6) -0.087(6) -0.054(6) 0.005(6) -0.018(6) 0.015(6) 0.016(6) 0.004(5) 0.006(5) -0.006(5) 0.005(5) -0.014(5) -0.002(5) -0.011(5) 0 0 0 0 0 0 0 0 0 0.991938 1.045044 1.045044 1.045044 1.045044 1.045044
N(10) 5.023(16) 0 -0.046(7) -0.119(7) -0.020(6) 0.020(6) 0.009(6) 0.012(6) 0.011(6) 0.039(6) -0.002(6) -0.005(6) 0.004(6) -0.006(6) -0.012(6) 0.080(6) -0.008(6) 0 0 0 0 0 0 0 0 0 0.994423 0.977653 0.977653 0.977653 0.977653 0.977653
N(11) 5.02(2) 0 0.062(7) 0.045(6) -0.037(7) -0.020(6) -0.021(6) 0.002(6) 0.019(6) 0.016(6) 0.137(7) 0.007(6) 0.011(6) 0.060(6) 0.033(6) 0.043(6) 0.052(6) 0 0 0 0 0 0 0 0 0 0.992194 0.967445 0.967445 0.967445 0.967445 0.967445
N(15) 4.994(19) 0 0.004(7) 0.017(8) -0.009(6) -0.043(7) 0.006(6) -0.002(6) -0.024(6) 0.024(7) -0.011(7) -0.003(6) 0.013(6) 0.004(6) -0.004(6) 0.187(6) -0.046(7) 0 0 0 0 0 0 0 0 0 0.998099 0.958111 0.958111 0.958111 0.958111 0.958111
C(11) 4.00(2) 0 0.007(9) -0.037(8) -0.007(8) -0.182(8) -0.005(7) -0.002(7) 0.006(8) 0.087(8) 0.010(9) 0.015(8) 0.025(8) -0.003(9) 0.022(8) 0.256(9) -0.071(9) 0 0 0 0 0 0 0 0 0 0.996965 0.974057 0.974057 0.974057 0.974057 0.974057
C(13) 4.26(3) 0 -0.036(11) -0.003(12) 0.004(10) -0.147(11) -0.006(10) -0.013(9) -0.096(10) 0.036(9) -0.036(12) 0.025(10) 0.063(11) -0.003(11) 0.017(11) 0.249(11) -0.067(11) 0 0 0 0 0 0 0 0 0 0.986863 0.963376 0.963376 0.963376 0.963376 0.963376
C(14) 4.12(3) 0 0.067(11) -0.014(10) -0.006(9) -0.144(9) 0.008(9) -0.010(8) 0.041(9) 0.046(9) -0.026(10) 0.045(9) -0.008(9) 0.034(9) -0.012(9) 0.264(10) -0.051(10) 0 0 0 0 0 0 0 0 0 0.990901 0.99024 0.99024 0.99024 0.99024 0.99024
C(111) 3.89(2) 0 0.062(9) 0.072(9) 0.009(8) -0.114(8) -0.022(7) -0.003(7) 0.038(8) -0.063(8) 0.003(9) -0.008(8) -0.012(8) -0.003(9) 0.003(8) 0.229(9) -0.027(9) 0 0 0 0 0 0 0 0 0 1.005851 0.969371 0.969371 0.969371 0.969371 0.969371
C(112) 3.98(2) 0 0.011(8) 0.017(9) -0.004(8) -0.186(8) 0.012(7) 0.018(7) -0.003(8) -0.020(8) 0.031(9) 0.001(8) 0.001(8) -0.019(8) 0.000(8) 0.241(8) -0.004(8) 0 0 0 0 0 0 0 0 0 0.99508 0.983621 0.983621 0.983621 0.983621 0.983621
C(113) 4.11(2) 0 0.011(9) 0.035(9) -0.018(8) -0.183(8) -0.022(7) -0.014(7) 0.045(8) -0.005(8) -0.012(9) 0.033(8) 0.018(8) 0.016(9) 0.006(8) 0.244(8) -0.029(8) 0 0 0 0 0 0 0 0 0 0.99508 0.983621 0.983621 0.983621 0.983621 0.983621
C(114) 4.06(2) 0 0.009(9) 0.026(8) -0.010(8) -0.222(8) -0.002(7) -0.007(7) 0.018(8) -0.044(8) 0.001(9) 0.015(8) 0.038(8) 0.007(9) -0.001(8) 0.280(9) -0.025(9) 0 0 0 0 0 0 0 0 0 0.999972 0.987129 0.987129 0.987129 0.987129 0.987129
C(115) 4.18(2) 0 0.011(8) -0.002(9) -0.004(8) -0.171(8) 0.013(7) 0.008(7) -0.010(8) -0.014(8) -0.009(9) 0.015(8) 0.008(8) 0.002(8) -0.027(8) 0.245(8) -0.023(9) 0 0 0 0 0 0 0 0 0 0.99508 0.983621 0.983621 0.983621 0.983621 0.983621
C(116) 4.07(2) 0 0.020(9) 0.021(8) 0.003(8) -0.214(8) -0.004(7) 0.014(7) 0.017(8) -0.026(7) -0.021(9) 0.013(8) 0.024(8) -0.009(8) 0.008(8) 0.259(8) -0.006(8) 0 0 0 0 0 0 0 0 0 0.99508 0.983621 0.983621 0.983621 0.983621 0.983621
H(11A) 0.845(9) 0 0.006(6) 0.020(6) 0.186(8) 0.084(10) 0 0 0 0 0 0 0 0 0 0 0 0 0 0 0 0 0 0 0 0 1.19812 1.19812 1.19812 1.19812 1.19812 1.19812
H(11B) 0.845(9) 0 0.006(6) 0.020(6) 0.186(8) 0.084(10) 0 0 0 0 0 0 0 0 0 0 0 0 0 0 0 0 0 0 0 0 1.19812 1.19812 1.19812 1.19812 1.19812 1.19812
H(13) 0.668(15) 0 -0.019(9) 0.014(9) 0.119(12) -0.069(15) 0 0 0 0 0 0 0 0 0 0 0 0 0 0 0 0 0 0 0 0 1.177328 1.177328 1.177328 1.177328 1.177328 1.177328
H(14) 0.840(14) 0 0.018(9) -0.043(9) 0.161(14) -0.001(16) 0 0 0 0 0 0 0 0 0 0 0 0 0 0 0 0 0 0 0 0 1.177328 1.177328 1.177328 1.177328 1.177328 1.177328
H(15) 0.742(13) 0 0.037(9) 0.002(9) 0.183(10) 0.126(15) 0 0 0 0 0 0 0 0 0 0 0 0 0 0 0 0 0 0 0 0 1.19812 1.19812 1.19812 1.19812 1.19812 1.19812
H(112) 0.881(7) 0 0.017(4) -0.001(4) 0.162(6) 0.026(7) 0 0 0 0 0 0 0 0 0 0 0 0 0 0 0 0 0 0 0 0 1.194227 1.194227 1.194227 1.194227 1.194227 1.194227
H(113) 0.881(7) 0 0.017(4) -0.001(4) 0.162(6) 0.026(7) 0 0 0 0 0 0 0 0 0 0 0 0 0 0 0 0 0 0 0 0 1.194227 1.194227 1.194227 1.194227 1.194227 1.194227
H(115) 0.881(7) 0 0.017(4) -0.001(4) 0.162(6) 0.026(7) 0 0 0 0 0 0 0 0 0 0 0 0 0 0 0 0 0 0 0 0 1.194227 1.194227 1.194227 1.194227 1.194227 1.194227
H(116) 0.881(7) 0 0.017(4) -0.001(4) 0.162(6) 0.026(7) 0 0 0 0 0 0 0 0 0 0 0 0 0 0 0 0 0 0 0 0 1.194227 1.194227 1.194227 1.194227 1.194227 1.194227

loop_
_atom_site_label
_atom_site_type_symbol
_atom_site_fract_x
_atom_site_fract_y
_atom_site_fract_z
_atom_site_U_iso_or_equiv
_atom_site_adp_type
_atom_site_occupancy
_atom_site_symmetry_multiplicity
S(11) S -0.018052(17) 0.61492(2) 0.262900(14) 0.011 Uani 1 4
S(12) S -0.15607(3) 0.84268(3) 0.067277(19) 0.02 Uani 1 4
O(11) O -0.09839(2) 0.54180(3) 0.17416(2) 0.015 Uani 1 4
O(12) O -0.00315(3) 0.53451(3) 0.373952(19) 0.016 Uani 1 4
N(10) N -0.058120(17) 0.79203(2) 0.293760(14) 0.012 Uani 1 4
N(11) N 0.487264(17) 0.69084(2) 0.070214(16) 0.013 Uani 1 4
N(15) N -0.111275(16) 1.04237(2) 0.228199(16) 0.012 Uani 1 4
C(11) C -0.101827(16) 0.88638(2) 0.209364(14) 0.011 Uani 1 4
C(13) C -0.18603(3) 1.04116(3) 0.03923(2) 0.023 Uani 1 4
C(14) C -0.15767(2) 1.13026(3) 0.13438(2) 0.017 Uani 1 4
C(111) C 0.130346(16) 0.63390(2) 0.203141(14) 0.011 Uani 1 4
C(112) C 0.221793(17) 0.71535(2) 0.268466(15) 0.013 Uani 1 4
C(113) C 0.339718(17) 0.73168(2) 0.224357(15) 0.013 Uani 1 4
C(114) C 0.367562(16) 0.66928(2) 0.113594(15) 0.011 Uani 1 4
C(115) C 0.276271(17) 0.58416(2) 0.050647(14) 0.012 Uani 1 4
C(116) C 0.157627(16) 0.56744(2) 0.094963(14) 0.012 Uani 1 4
H(11A) H 0.489062 0.665558 -0.016448 0.028 Uani 1 4
H(11B) H 0.514648 0.807143 0.082306 0.028 Uani 1 4
H(13) H -0.223868 1.074277 -0.046779 0.028 Uani 1 4
H(14) H -0.165154 1.257142 0.149237 0.028 Uani 1 4
H(15) H -0.081298 1.089907 0.308694 0.028 Uani 1 4
H(112) H 0.202345 0.767484 0.352108 0.028 Uani 1 4
H(113) H 0.406301 0.799546 0.27707 0.028 Uani 1 4
H(115) H 0.297175 0.537714 -0.035344 0.028 Uani 1 4
H(116) H 0.086503 0.50974 0.041995 0.028 Uani 1 4

loop_
_atom_site_aniso_label
_atom_site_aniso_U_11
_atom_site_aniso_U_22
_atom_site_aniso_U_33
_atom_site_aniso_U_23
_atom_site_aniso_U_13
_atom_site_aniso_U_12
S(11) 0.01438(5) 0.00865(5) 0.00911(5) 0.00009(3) 0.00097(4) 0.00052(3)
S(12) 0.03091(8) 0.01462(6) 0.01383(6) -0.00162(4) -0.00912(5) 0.00344(5)
O(11) 0.01577(7) 0.01464(7) 0.01570(7) -0.00404(6) 0.00049(6) -0.00254(6)
O(12) 0.02449(9) 0.01262(6) 0.01213(6) 0.00360(5) 0.00383(6) 0.00343(6)
N(10) 0.01589(6) 0.00996(5) 0.00985(5) -0.00003(4) -0.00032(4) 0.00220(4)
N(11) 0.01449(6) 0.01201(5) 0.01266(5) 0.00055(4) 0.00155(4) -0.00057(5)
N(15) 0.01430(6) 0.01007(5) 0.01301(5) 0.00030(4) -0.00106(4) 0.00147(4)
C(11) 0.01267(5) 0.01021(5) 0.01074(5) 0.00027(4) -0.00092(4) 0.00107(4)
C(13) 0.03423(12) 0.01753(8) 0.01698(8) 0.00194(6) -0.00972(8) 0.00614(8)
C(14) 0.02070(8) 0.01280(6) 0.01699(7) 0.00237(5) -0.00291(6) 0.00380(6)
C(111) 0.01339(5) 0.01079(5) 0.00896(5) -0.00101(4) -0.00002(4) 0.00050(4)
C(112) 0.01484(6) 0.01399(6) 0.01010(5) -0.00312(4) 0.00014(4) -0.00052(5)
C(113) 0.01428(6) 0.01333(6) 0.01127(5) -0.00270(4) -0.00014(4) -0.00089(5)
C(114) 0.01316(5) 0.01001(5) 0.00988(5) -0.00007(4) 0.00000(4) 0.00041(4)
C(115) 0.01381(6) 0.01246(5) 0.00920(5) -0.00139(4) 0.00015(4) 0.00038(4)
C(116) 0.01357(5) 0.01245(5) 0.00919(5) -0.00187(4) -0.00028(4) 0.00000(4)
H(11A) 0.032546 0.030403 0.021855 -0.000196 0.005046 0.000163
H(11B) 0.032546 0.030403 0.021855 -0.000196 0.005046 0.000163
H(13) 0.032546 0.030403 0.021855 -0.000196 0.005046 0.000163
H(14) 0.032546 0.030403 0.021855 -0.000196 0.005046 0.000163
H(15) 0.032546 0.030403 0.021855 -0.000196 0.005046 0.000163
H(112) 0.032546 0.030403 0.021855 -0.000196 0.005046 0.000163
H(113) 0.032546 0.030403 0.021855 -0.000196 0.005046 0.000163
H(115) 0.032546 0.030403 0.021855 -0.000196 0.005046 0.000163
H(116) 0.032546 0.030403 0.021855 -0.000196 0.005046 0.000163

loop_
_exptl_crystal_face_index_h
_exptl_crystal_face_index_k
_exptl_crystal_face_index_l
_exptl_crystal_face_perp_dist
-1 0 1 0.009
1 0 -1 0.006
0 0 1 0.021
-1 0 0 0.022
-2 0 -3 0.033
1 4 7 0.018
-1 2 -8 0.026
3 0 -2 0.007
-3 8 -7 0.04
-6 7 -8 0.035
0 -4 1 0.007

loop_
_geom_angle_atom_site_label_1
_geom_angle_atom_site_label_2
_geom_angle_atom_site_label_3
_geom_angle
_geom_angle_site_symmetry_1
_geom_angle_site_symmetry_2
_geom_angle_site_symmetry_3
_geom_angle_publ_flag
O(11) S(11) O(12) 117.278(19) 1_555 1_555 1_555 yes
O(11) S(11) N(10) 113.161(16) 1_555 1_555 1_555 yes
O(11) S(11) C(111) 107.465(14) 1_555 1_555 1_555 yes
O(12) S(11) N(10) 105.918(15) 1_555 1_555 1_555 yes
O(12) S(11) C(111) 107.589(16) 1_555 1_555 1_555 yes
N(10) S(11) C(111) 104.601(13) 1_555 1_555 1_555 yes
C(11) S(12) C(13) 91.173(14) 1_555 1_555 1_555 yes
S(11) N(10) C(11) 119.859(15) 1_555 1_555 1_555 yes
C(114) N(11) H(11A) 111.028(16) 1_555 1_555 1_555 yes
C(114) N(11) H(11B) 109.715(16) 1_555 1_555 1_555 yes
H(11A) N(11) H(11B) 108.535(16) 1_555 1_555 1_555 yes
C(11) N(15) C(14) 115.703(18) 1_555 1_555 1_555 yes
C(11) N(15) H(15) 119.797(16) 1_555 1_555 1_555 yes
C(14) N(15) H(15) 124.459(18) 1_555 1_555 1_555 yes
S(12) C(11) N(10) 130.298(16) 1_555 1_555 1_555 yes
S(12) C(11) N(15) 109.393(15) 1_555 1_555 1_555 yes
N(10) C(11) N(15) 120.301(16) 1_555 1_555 1_555 yes
S(12) C(13) C(14) 110.929(18) 1_555 1_555 1_555 yes
S(12) C(13) H(13) 118.54(2) 1_555 1_555 1_555 yes
C(14) C(13) H(13) 130.53(2) 1_555 1_555 1_555 yes
N(15) C(14) C(13) 112.78(2) 1_555 1_555 1_555 yes
N(15) C(14) H(14) 115.92(2) 1_555 1_555 1_555 yes
C(13) C(14) H(14) 131.30(2) 1_555 1_555 1_555 yes
S(11) C(111) C(112) 118.205(14) 1_555 1_555 1_555 yes
S(11) C(111) C(116) 121.394(14) 1_555 1_555 1_555 yes
C(112) C(111) C(116) 120.389(16) 1_555 1_555 1_555 yes
C(111) C(112) C(113) 119.700(15) 1_555 1_555 1_555 yes
C(111) C(112) H(112) 121.386(17) 1_555 1_555 1_555 yes
C(113) C(112) H(112) 118.907(16) 1_555 1_555 1_555 yes
C(112) C(113) C(114) 120.532(16) 1_555 1_555 1_555 yes
C(112) C(113) H(113) 116.761(16) 1_555 1_555 1_555 yes
C(114) C(113) H(113) 122.626(17) 1_555 1_555 1_555 yes
N(11) C(114) C(113) 119.143(16) 1_555 1_555 1_555 yes
N(11) C(114) C(115) 121.682(16) 1_555 1_555 1_555 yes
C(113) C(114) C(115) 119.158(16) 1_555 1_555 1_555 yes
C(114) C(115) C(116) 120.324(15) 1_555 1_555 1_555 yes
C(114) C(115) H(115) 119.187(16) 1_555 1_555 1_555 yes
C(116) C(115) H(115) 120.379(16) 1_555 1_555 1_555 yes
C(111) C(116) C(115) 119.830(16) 1_555 1_555 1_555 yes
C(111) C(116) H(116) 120.850(16) 1_555 1_555 1_555 yes
C(115) C(116) H(116) 119.191(15) 1_555 1_555 1_555 yes

loop_
_geom_bond_atom_site_label_1
_geom_bond_atom_site_label_2
_geom_bond_distance
_geom_bond_site_symmetry_1
_geom_bond_site_symmetry_2
_geom_bond_publ_flag
S(11) O(11) 1.4522(3) 1_555 1_555 yes
S(11) O(12) 1.4428(3) 1_555 1_555 yes
S(11) N(10) 1.6053(2) 1_555 1_555 yes
S(11) C(111) 1.7652(3) 1_555 1_555 yes
S(12) C(11) 1.7459(3) 1_555 1_555 yes
S(12) C(13) 1.7424(3) 1_555 1_555 yes
N(10) C(11) 1.3275(2) 1_555 1_555 yes
N(11) C(114) 1.4080(2) 1_555 1_555 yes
N(11) H(11A) 1.01151(18) 1_555 1_555 yes
N(11) H(11B) 1.03799(18) 1_555 1_555 yes
N(15) C(11) 1.3449(2) 1_555 1_555 yes
N(15) C(14) 1.3855(3) 1_555 1_555 yes
N(15) H(15) 1.04499(18) 1_555 1_555 yes
C(13) C(14) 1.3498(3) 1_555 1_555 yes
C(13) H(13) 1.0880(2) 1_555 1_555 yes
C(14) H(14) 1.0930(2) 1_555 1_555 yes
C(111) C(112) 1.4011(2) 1_555 1_555 yes
C(111) C(116) 1.3949(2) 1_555 1_555 yes
C(112) C(113) 1.3883(3) 1_555 1_555 yes
C(112) H(112) 1.07700(17) 1_555 1_555 yes
C(113) C(114) 1.4093(2) 1_555 1_555 yes
C(113) H(113) 1.08800(17) 1_555 1_555 yes
C(114) C(115) 1.4021(2) 1_555 1_555 yes
C(115) C(116) 1.3967(2) 1_555 1_555 yes
C(115) H(115) 1.08600(17) 1_555 1_555 yes
C(116) H(116) 1.08000(17) 1_555 1_555 yes

loop_
_geom_torsion_atom_site_label_1
_geom_torsion_atom_site_label_2
_geom_torsion_atom_site_label_3
_geom_torsion_atom_site_label_4
_geom_torsion
_geom_torsion_site_symmetry_1
_geom_torsion_site_symmetry_2
_geom_torsion_site_symmetry_3
_geom_torsion_site_symmetry_4
_geom_torsion_publ_flag
O(11) S(11) N(10) C(11) -37.156(18) 1_555 1_555 1_555 1_555 yes
O(11) S(11) C(111) C(112) 174.04(2) 1_555 1_555 1_555 1_555 yes
O(11) S(11) C(111) C(116) -7.215(17) 1_555 1_555 1_555 1_555 yes
O(12) S(11) N(10) C(11) -166.98(2) 1_555 1_555 1_555 1_555 yes
O(12) S(11) C(111) C(112) -58.824(18) 1_555 1_555 1_555 1_555 yes
O(12) S(11) C(111) C(116) 119.92(2) 1_555 1_555 1_555 1_555 yes
C(111) S(11) N(10) C(11) 79.508(17) 1_555 1_555 1_555 1_555 yes
N(10) S(11) C(111) C(112) 53.504(16) 1_555 1_555 1_555 1_555 yes
N(10) S(11) C(111) C(116) -127.748(19) 1_555 1_555 1_555 1_555 yes
C(13) S(12) C(11) N(10) -179.83(2) 1_555 1_555 1_555 1_555 yes
C(13) S(12) C(11) N(15) 1.217(16) 1_555 1_555 1_555 1_555 yes
C(11) S(12) C(13) C(14) -1.10(2) 1_555 1_555 1_555 1_555 yes
C(11) S(12) C(13) H(13) 179.68(3) 1_555 1_555 1_555 1_555 yes
S(11) N(10) C(11) S(12) 15.045(17) 1_555 1_555 1_555 1_555 yes
S(11) N(10) C(11) N(15) -166.10(3) 1_555 1_555 1_555 1_555 yes
H(11A) N(11) C(114) C(113) -165.78(2) 1_555 1_555 1_555 1_555 yes
H(11A) N(11) C(114) C(115) 15.742(16) 1_555 1_555 1_555 1_555 yes
H(11B) N(11) C(114) C(113) -45.808(17) 1_555 1_555 1_555 1_555 yes
H(11B) N(11) C(114) C(115) 135.71(2) 1_555 1_555 1_555 1_555 yes
C(14) N(15) C(11) S(12) -1.086(17) 1_555 1_555 1_555 1_555 yes
C(14) N(15) C(11) N(10) 179.84(3) 1_555 1_555 1_555 1_555 yes
C(11) N(15) C(14) C(13) 0.27(2) 1_555 1_555 1_555 1_555 yes
C(11) N(15) C(14) H(14) -179.78(3) 1_555 1_555 1_555 1_555 yes
H(15) N(15) C(11) S(12) -178.87(2) 1_555 1_555 1_555 1_555 yes
H(15) N(15) C(11) N(10) 2.049(16) 1_555 1_555 1_555 1_555 yes
H(15) N(15) C(14) C(13) 177.94(3) 1_555 1_555 1_555 1_555 yes
H(15) N(15) C(14) H(14) -2.104(18) 1_555 1_555 1_555 1_555 yes
S(12) C(13) C(14) N(15) 0.695(18) 1_555 1_555 1_555 1_555 yes
S(12) C(13) C(14) H(14) -179.25(4) 1_555 1_555 1_555 1_555 yes
H(13) C(13) C(14) N(15) 179.80(4) 1_555 1_555 1_555 1_555 yes
H(13) C(13) C(14) H(14) -0.14(3) 1_555 1_555 1_555 1_555 yes
S(11) C(111) C(112) C(113) 179.63(2) 1_555 1_555 1_555 1_555 yes
S(11) C(111) C(112) H(112) -1.290(15) 1_555 1_555 1_555 1_555 yes
S(11) C(111) C(116) C(115) -179.68(2) 1_555 1_555 1_555 1_555 yes
S(11) C(111) C(116) H(116) 4.485(14) 1_555 1_555 1_555 1_555 yes
C(116) C(111) C(112) C(113) 0.873(17) 1_555 1_555 1_555 1_555 yes
C(112) C(111) C(116) C(115) -0.957(17) 1_555 1_555 1_555 1_555 yes
C(116) C(111) C(112) H(112) 179.95(3) 1_555 1_555 1_555 1_555 yes
C(112) C(111) C(116) H(116) -176.79(3) 1_555 1_555 1_555 1_555 yes
C(111) C(112) C(113) C(114) 1.056(17) 1_555 1_555 1_555 1_555 yes
C(111) C(112) C(113) H(113) 177.86(3) 1_555 1_555 1_555 1_555 yes
H(112) C(112) C(113) C(114) -178.04(3) 1_555 1_555 1_555 1_555 yes
H(112) C(112) C(113) H(113) -1.236(16) 1_555 1_555 1_555 1_555 yes
C(112) C(113) C(114) N(11) 178.61(3) 1_555 1_555 1_555 1_555 yes
C(112) C(113) C(114) C(115) -2.867(17) 1_555 1_555 1_555 1_555 yes
H(113) C(113) C(114) N(11) 1.997(16) 1_555 1_555 1_555 1_555 yes
H(113) C(113) C(114) C(115) -179.48(3) 1_555 1_555 1_555 1_555 yes
N(11) C(114) C(115) C(116) -178.74(3) 1_555 1_555 1_555 1_555 yes
N(11) C(114) C(115) H(115) -2.530(16) 1_555 1_555 1_555 1_555 yes
C(113) C(114) C(115) C(116) 2.778(17) 1_555 1_555 1_555 1_555 yes
C(113) C(114) C(115) H(115) 178.99(3) 1_555 1_555 1_555 1_555 yes
C(114) C(115) C(116) C(111) -0.892(16) 1_555 1_555 1_555 1_555 yes
C(114) C(115) C(116) H(116) 175.01(3) 1_555 1_555 1_555 1_555 yes
H(115) C(115) C(116) C(111) -177.06(3) 1_555 1_555 1_555 1_555 yes
H(115) C(115) C(116) H(116) -1.151(15) 1_555 1_555 1_555 1_555 yes

loop_
_atom_site_anharm_gc_c_label
_atom_site_anharm_gc_c_111
_atom_site_anharm_gc_c_222
_atom_site_anharm_gc_c_333
_atom_site_anharm_gc_c_112
_atom_site_anharm_gc_c_122
_atom_site_anharm_gc_c_113
_atom_site_anharm_gc_c_133
_atom_site_anharm_gc_c_223
_atom_site_anharm_gc_c_233
_atom_site_anharm_gc_c_123
S(11) 0.000021(9) 0.000028(15) 0.000001(6) 0.000001(5) -0.000005(5) 0.000006(3) -0.000003(3) 0.000005(5) 0.000010(4) 0.000000(2)
S(12) 0.000354(16) -0.00013(2) 0.000100(8) 0.000106(8) 0.000017(9) 0.000052(6) -0.000094(5) 0.000013(7) -0.000035(5) -0.000001(4)

loop_
_atom_site_anharm_gc_d_label
_atom_site_anharm_gc_d_1111
_atom_site_anharm_gc_d_2222
_atom_site_anharm_gc_d_3333
_atom_site_anharm_gc_d_1112
_atom_site_anharm_gc_d_1222
_atom_site_anharm_gc_d_1113
_atom_site_anharm_gc_d_1333
_atom_site_anharm_gc_d_2223
_atom_site_anharm_gc_d_2333
_atom_site_anharm_gc_d_1122
_atom_site_anharm_gc_d_1133
_atom_site_anharm_gc_d_2233
_atom_site_anharm_gc_d_1123
_atom_site_anharm_gc_d_1223
_atom_site_anharm_gc_d_1233
S(11) 0.000013(4) -0.000052(8) -0.000018(2) 0.000003(2) -0.000002(3) -0.0000100(16) -0.0000012(13) 0.000007(3) 0.0000024(15) -0.0000012(18) 0.0000005(10) -0.0000082(14) 0.0000019(10) -0.0000007(11) 0.0000010(8)
S(12) -0.000005(8) -0.000068(12) -0.000012(3) -0.000010(4) -0.000008(5) 0.000018(3) 0.000005(2) -0.000006(4) 0.000001(2) -0.000013(3) -0.0000117(18) -0.000012(2) 0.0000056(17) 0.0000049(19) -0.0000020(14)
